data_1563711
loop_
_publ_author_name
'Lv, Guangwei'
'Li, Ling'
'Lu, Di'
'Xu, Zhiyuan'
'Dong, Yixin'
'Li, Qiaohui'
'Chang, Zhitao'
'Yin, Wan-Jian'
'Liu, Yongsheng'

_publ_section_title
;
 Multiple-Noncovalent-Interaction-Stabilized Layered Dion-Jacobson
 Perovskite for Efficient Solar Cells.
;
_journal_name_full 'Nano letters'
_journal_paper_doi 10.1021/acs.nanolett.1c01505
_journal_year 2021
_chemical_formula_sum 'C8 H10 F4 I4 N2 Pb'
_chemical_formula_weight 924.97
_space_group_crystal_system monoclinic
_space_group_IT_number 14
_space_group_name_Hall '-P 2ybc'
_space_group_name_H-M_alt 'P 1 21/c 1'
_atom_sites_solution_hydrogens geom
_audit_creation_method SHELXL-2018/3
_cell_angle_alpha 90
_cell_angle_beta 97.9420(10)
_cell_angle_gamma 90
_cell_formula_units_Z 2
_cell_length_a 13.0661(4)
_cell_length_b 8.5368(3)
_cell_length_c 8.5165(3)
_cell_measurement_reflns_used 7658
_cell_measurement_temperature 210(2)
_cell_measurement_theta_max 53.88
_cell_measurement_theta_min 2.97
_cell_volume 940.84(6)
_computing_structure_refinement 'SHELXL-2018/3 (Sheldrick, 2018)'
_computing_structure_solution 'SHELXT 2014/5 (Sheldrick, 2014)'
_diffrn_ambient_temperature 210(2)
_diffrn_measured_fraction_theta_full 0.999
_diffrn_measured_fraction_theta_max 0.999
_diffrn_measurement_device_type 'Bruker APEX-II CCD'
_diffrn_measurement_method '\f and \w scans'
_diffrn_radiation_type GaK\a
_diffrn_radiation_wavelength 1.34139
_diffrn_reflns_av_R_equivalents 0.0646
_diffrn_reflns_av_unetI/netI 0.0460
_diffrn_reflns_Laue_measured_fraction_full 0.999
_diffrn_reflns_Laue_measured_fraction_max 0.999
_diffrn_reflns_limit_h_max 15
_diffrn_reflns_limit_h_min -15
_diffrn_reflns_limit_k_max 10
_diffrn_reflns_limit_k_min -8
_diffrn_reflns_limit_l_max 7
_diffrn_reflns_limit_l_min -10
_diffrn_reflns_number 8161
_diffrn_reflns_point_group_measured_fraction_full 0.999
_diffrn_reflns_point_group_measured_fraction_max 0.999
_diffrn_reflns_theta_full 53.594
_diffrn_reflns_theta_max 53.879
_diffrn_reflns_theta_min 2.971
_exptl_absorpt_coefficient_mu 47.312
_exptl_absorpt_correction_T_max 0.3012
_exptl_absorpt_correction_T_min 0.1258
_exptl_absorpt_correction_type multi-scan
_exptl_absorpt_process_details sadabs
_exptl_crystal_density_diffrn 3.265
_exptl_crystal_description block
_exptl_crystal_F_000 804
_exptl_crystal_size_max 0.120
_exptl_crystal_size_mid 0.110
_exptl_crystal_size_min 0.080
_refine_diff_density_max 2.452
_refine_diff_density_min -2.650
_refine_diff_density_rms 0.339
_refine_ls_extinction_coef 0.0041(2)
_refine_ls_extinction_expression Fc^*^=kFc[1+0.001xFc^2^\l^3^/sin(2\q)]^-1/4^
_refine_ls_extinction_method 'SHELXL-2018/3 (Sheldrick 2018)'
_refine_ls_goodness_of_fit_ref 1.123
_refine_ls_hydrogen_treatment constr
_refine_ls_matrix_type full
_refine_ls_number_parameters 90
_refine_ls_number_reflns 1722
_refine_ls_number_restraints 18
_refine_ls_restrained_S_all 1.122
_refine_ls_R_factor_all 0.0394
_refine_ls_R_factor_gt 0.0390
_refine_ls_shift/su_max 0.001
_refine_ls_shift/su_mean 0.000
_refine_ls_structure_factor_coef Fsqd
_refine_ls_weighting_details 'w=1/[\s^2^(Fo^2^)+(0.0568P)^2^+7.0880P] where P=(Fo^2^+2Fc^2^)/3'
_refine_ls_weighting_scheme calc
_refine_ls_wR_factor_gt 0.1028
_refine_ls_wR_factor_ref 0.1032
_reflns_Friedel_coverage 0.000
_reflns_number_gt 1699
_reflns_number_total 1722
_reflns_threshold_expression 'I > 2\s(I)'
_cod_data_source_file nl1c01505_si_002.cif
_cod_data_source_block 11_a
_cod_original_sg_symbol_H-M 'P 21/c'
_cod_database_code 1563711
_shelx_shelxl_version_number 2018/3
_shelx_space_group_comment
;
The symmetry employed for this shelxl refinement is uniquely defined
by the following loop, which should always be used as a source of
symmetry information in preference to the above space-group names.
They are only intended as comments.
;
_shelx_estimated_absorpt_t_min 0.070
_shelx_estimated_absorpt_t_max 0.116

loop_
_space_group_symop_operation_xyz
'x, y, z'
'-x, y+1/2, -z+1/2'
'-x, -y, -z'
'x, -y-1/2, z-1/2'

loop_
_atom_site_label
_atom_site_type_symbol
_atom_site_fract_x
_atom_site_fract_y
_atom_site_fract_z
_atom_site_U_iso_or_equiv
_atom_site_adp_type
_atom_site_occupancy
_atom_site_site_symmetry_order
_atom_site_calc_flag
_atom_site_refinement_flags_posn
_atom_site_refinement_flags_adp
_atom_site_refinement_flags_occupancy
_atom_site_disorder_assembly
_atom_site_disorder_group
C1 C 0.5631(7) 0.3898(10) 0.5806(10) 0.0241(17) Uani 1 1 d . U . . .
C2 C 0.4652(6) 0.4194(10) 0.6211(10) 0.0248(17) Uani 1 1 d . . . . .
C3 C 0.4005(7) 0.5287(10) 0.5428(10) 0.0244(17) Uani 1 1 d . U . . .
C4 C 0.2943(6) 0.5630(11) 0.5846(12) 0.0301(19) Uani 1 1 d . . . . .
H4A H 0.292042 0.536727 0.696049 0.036 Uiso 1 1 calc R U . . .
H4B H 0.279204 0.674959 0.570223 0.036 Uiso 1 1 calc R U . . .
F1 F 0.6213(4) 0.2806(7) 0.6589(7) 0.0414(14) Uani 1 1 d . . . . .
F2 F 0.4362(4) 0.3399(8) 0.7424(7) 0.0422(14) Uani 1 1 d . . . . .
I1 I -0.03849(4) 0.18260(6) 0.80944(6) 0.0244(2) Uani 1 1 d . . . . .
I2 I 0.24399(4) 0.43784(7) 1.06423(7) 0.0293(2) Uani 1 1 d . . . . .
N1 N 0.2151(6) 0.4695(9) 0.4814(9) 0.0280(16) Uani 1 1 d . U . . .
H1A H 0.224892 0.480324 0.379379 0.042 Uiso 1 1 calc R U . . .
H1B H 0.151534 0.504019 0.493411 0.042 Uiso 1 1 calc R U . . .
H1C H 0.221014 0.367839 0.509066 0.042 Uiso 1 1 calc R U . . .
Pb1 Pb 0.000000 0.500000 1.000000 0.0172(2) Uani 1 2 d S . P . .

loop_
_atom_site_aniso_label
_atom_site_aniso_U_11
_atom_site_aniso_U_22
_atom_site_aniso_U_33
_atom_site_aniso_U_23
_atom_site_aniso_U_13
_atom_site_aniso_U_12
C1 0.0235(19) 0.0242(19) 0.0244(19) -0.0001(10) 0.0023(10) 0.0003(10)
C2 0.011(3) 0.034(4) 0.027(4) -0.001(3) -0.003(3) -0.006(3)
C3 0.0237(19) 0.0249(18) 0.0246(19) -0.0005(10) 0.0030(10) 0.0002(10)
C4 0.012(4) 0.038(5) 0.040(5) -0.008(4) 0.003(4) -0.001(4)
F1 0.021(3) 0.045(3) 0.054(4) 0.015(3) -0.010(2) 0.012(2)
F2 0.030(3) 0.056(3) 0.040(3) 0.015(3) 0.001(2) -0.006(3)
I1 0.0194(3) 0.0278(3) 0.0272(3) -0.01075(19) 0.0072(2) -0.00458(19)
I2 0.0124(3) 0.0360(4) 0.0388(4) -0.0002(2) 0.0012(2) 0.0020(2)
N1 0.023(2) 0.030(2) 0.031(2) -0.0024(17) 0.0015(17) -0.0003(17)
Pb1 0.0105(3) 0.0209(3) 0.0196(3) 0.00063(14) 0.00028(18) -0.00042(14)

loop_
_atom_type_symbol
_atom_type_description
_atom_type_scat_dispersion_real
_atom_type_scat_dispersion_imag
_atom_type_scat_source
C C 0.0137 0.0067 'International Tables Vol C Tables 4.2.6.8 and 6.1.1.4'
H H 0.0000 0.0000 'International Tables Vol C Tables 4.2.6.8 and 6.1.1.4'
F F 0.0583 0.0400 'International Tables Vol C Tables 4.2.6.8 and 6.1.1.4'
I I 0.0030 5.4350 'International Tables Vol C Tables 4.2.6.8 and 6.1.1.4'
N N 0.0241 0.0134 'International Tables Vol C Tables 4.2.6.8 and 6.1.1.4'
Pb Pb -4.4950 6.8412 'International Tables Vol C Tables 4.2.6.8 and 6.1.1.4'

loop_
_geom_angle_atom_site_label_1
_geom_angle_atom_site_label_2
_geom_angle_atom_site_label_3
_geom_angle
_geom_angle_site_symmetry_1
_geom_angle_site_symmetry_3
_geom_angle_publ_flag
F1 C1 C2 119.1(8) . . ?
F1 C1 C3 119.9(8) . 3_666 ?
C2 C1 C3 121.0(8) . 3_666 ?
F2 C2 C3 120.1(8) . . ?
F2 C2 C1 117.9(8) . . ?
C3 C2 C1 122.0(8) . . ?
C2 C3 C1 117.0(8) . 3_666 ?
C2 C3 C4 123.0(8) . . ?
C1 C3 C4 120.0(8) 3_666 . ?
N1 C4 C3 110.1(7) . . ?
N1 C4 H4A 109.6 . . ?
C3 C4 H4A 109.6 . . ?
N1 C4 H4B 109.6 . . ?
C3 C4 H4B 109.6 . . ?
H4A C4 H4B 108.2 . . ?
Pb1 I1 Pb1 144.870(17) 2_546 . ?
C4 N1 H1A 109.5 . . ?
C4 N1 H1B 109.5 . . ?
H1A N1 H1B 109.5 . . ?
C4 N1 H1C 109.5 . . ?
H1A N1 H1C 109.5 . . ?
H1B N1 H1C 109.5 . . ?
I1 Pb1 I1 180.0 4_566 2_556 ?
I1 Pb1 I1 88.452(6) 4_566 . ?
I1 Pb1 I1 91.548(6) 2_556 . ?
I1 Pb1 I1 91.549(6) 4_566 3_567 ?
I1 Pb1 I1 88.451(6) 2_556 3_567 ?
I1 Pb1 I1 180.0 . 3_567 ?
I1 Pb1 I2 92.590(14) 4_566 . ?
I1 Pb1 I2 87.410(14) 2_556 . ?
I1 Pb1 I2 91.700(14) . . ?
I1 Pb1 I2 88.300(14) 3_567 . ?
I1 Pb1 I2 87.410(14) 4_566 3_567 ?
I1 Pb1 I2 92.590(14) 2_556 3_567 ?
I1 Pb1 I2 88.300(14) . 3_567 ?
I1 Pb1 I2 91.701(14) 3_567 3_567 ?
I2 Pb1 I2 180.00(2) . 3_567 ?

loop_
_geom_bond_atom_site_label_1
_geom_bond_atom_site_label_2
_geom_bond_distance
_geom_bond_site_symmetry_2
_geom_bond_publ_flag
C1 F1 1.324(10) . ?
C1 C2 1.393(12) . ?
C1 C3 1.397(12) 3_666 ?
C2 F2 1.334(11) . ?
C2 C3 1.369(12) . ?
C3 C4 1.508(12) . ?
C4 N1 1.494(11) . ?
C4 H4A 0.9800 . ?
C4 H4B 0.9800 . ?
I1 Pb1 3.1614(5) 2_546 ?
I1 Pb1 3.1627(5) . ?
I2 Pb1 3.2034(5) . ?
N1 H1A 0.9000 . ?
N1 H1B 0.9000 . ?
N1 H1C 0.9000 . ?
